data_7217647
loop_
_publ_author_name
'Hori, Akiko'
'Nakajima, Kyosuke'
'Akimoto, Yuuki'
'Naganuma, Kohei'
'Yuge, Hidetaka'

_publ_section_title
;
 Guest-adjusted encapsulation and thermal studies of non-porous
 mononuclear Cu(ii) coordination complexes through electrostatic
 interactions induced by fluorine substitution
;
_journal_issue 37
_journal_name_full CrystEngComm
_journal_page_first 8805
_journal_paper_doi 10.1039/C4CE01243G
_journal_volume 16
_journal_year 2014
_chemical_formula_moiety 'C30 H2 Cu F20 O4, C10 H14'
_chemical_formula_sum 'C40 H16 Cu F20 O4'
_chemical_formula_weight 1004.08
_chemical_name_systematic
;
?
;
_space_group_IT_number 2
_symmetry_cell_setting triclinic
_symmetry_space_group_name_Hall '-P 1'
_symmetry_space_group_name_H-M 'P -1'
_atom_sites_solution_hydrogens geom
_atom_sites_solution_primary direct
_atom_sites_solution_secondary difmap
_audit_creation_method SHELXL-97
_cell_angle_alpha 82.099(4)
_cell_angle_beta 76.943(4)
_cell_angle_gamma 88.950(4)
_cell_formula_units_Z 1
_cell_length_a 7.319(3)
_cell_length_b 9.625(3)
_cell_length_c 12.998(5)
_cell_measurement_reflns_used 2613
_cell_measurement_temperature 100
_cell_measurement_theta_max 27.84
_cell_measurement_theta_min 2.86
_cell_volume 883.4(6)
_computing_cell_refinement 'Bruker SAINT'
_computing_data_collection 'Bruker APEX2'
_computing_data_reduction 'Bruker SAINT'
_computing_molecular_graphics 'Bruker SHELXTL'
_computing_publication_material 'Bruker SHELXTL'
_computing_structure_refinement 'SHELXL-97 (Sheldrick, 2008)'
_computing_structure_solution 'SHELXS-97 (Sheldrick, 2008)'
_diffrn_ambient_temperature 100
_diffrn_detector_area_resol_mean 8.333
_diffrn_measured_fraction_theta_full 0.940
_diffrn_measured_fraction_theta_max 0.940
_diffrn_measurement_device_type 'Bruker APEX-II CCD'
_diffrn_measurement_method '\f and \w scans'
_diffrn_radiation_monochromator graphite
_diffrn_radiation_source 'fine-focus sealed tube'
_diffrn_radiation_type MoK\a
_diffrn_radiation_wavelength 0.71073
_diffrn_reflns_av_R_equivalents 0.0134
_diffrn_reflns_av_sigmaI/netI 0.0302
_diffrn_reflns_limit_h_max 9
_diffrn_reflns_limit_h_min -7
_diffrn_reflns_limit_k_max 12
_diffrn_reflns_limit_k_min -12
_diffrn_reflns_limit_l_max 12
_diffrn_reflns_limit_l_min -16
_diffrn_reflns_number 5012
_diffrn_reflns_theta_full 27.47
_diffrn_reflns_theta_max 27.47
_diffrn_reflns_theta_min 2.14
_exptl_absorpt_coefficient_mu 0.771
_exptl_absorpt_correction_T_max 0.9552
_exptl_absorpt_correction_T_min 0.8017
_exptl_absorpt_correction_type empirical
_exptl_absorpt_process_details
;
SADABS Sheldrick 1996
;
_exptl_crystal_colour green
_exptl_crystal_density_diffrn 1.887
_exptl_crystal_density_meas ?
_exptl_crystal_density_method 'not measured'
_exptl_crystal_description prismatic
_exptl_crystal_F_000 497
_exptl_crystal_size_max 0.30
_exptl_crystal_size_mid 0.22
_exptl_crystal_size_min 0.06
_refine_diff_density_max 0.377
_refine_diff_density_min -0.456
_refine_diff_density_rms 0.065
_refine_ls_extinction_method none
_refine_ls_goodness_of_fit_ref 1.059
_refine_ls_hydrogen_treatment constr
_refine_ls_matrix_type full
_refine_ls_number_parameters 297
_refine_ls_number_reflns 3814
_refine_ls_number_restraints 0
_refine_ls_restrained_S_all 1.059
_refine_ls_R_factor_all 0.0368
_refine_ls_R_factor_gt 0.0322
_refine_ls_shift/su_max 0.000
_refine_ls_shift/su_mean 0.000
_refine_ls_structure_factor_coef Fsqd
_refine_ls_weighting_details 'calc w=1/[\s^2^(Fo^2^)+(0.0431P)^2^+0.4038P] where P=(Fo^2^+2Fc^2^)/3'
_refine_ls_weighting_scheme calc
_refine_ls_wR_factor_gt 0.0816
_refine_ls_wR_factor_ref 0.0847
_reflns_number_gt 3403
_reflns_number_total 3814
_reflns_threshold_expression >2sigma(I)
_cod_data_source_file c4ce01243g2.cif
_cod_data_source_block 111106b2
_cod_depositor_comments
;
The following automatic conversions were performed:

'_symmetry_cell_setting' value 'Triclinic' changed to 'triclinic'
according to
/usr/data/users/saulius/crontab/automatic-downloads/rss-feeds/RSC/lib/dictionaries/cif_core.dic
dictionary named 'cif_core.dic' version 2.4.2 from 2011-04-26.

Automatic conversion script
Id: cif_fix_values 2281 2013-09-26 08:29:07Z andrius 

 Adding full bibliography for 7217645--7217660.cif.

The following automatic conversions were performed:

'_exptl_crystal_density_meas' value 'not measured' was changed to '?'
- the value is perceived as not measured.

Automatic conversion script
Id: cif_fix_values 3008 2015-01-20 13:52:24Z robertas 
;
_cod_database_code 7217647

loop_
_symmetry_equiv_pos_as_xyz
'x, y, z'
'-x, -y, -z'

loop_
_atom_site_label
_atom_site_type_symbol
_atom_site_fract_x
_atom_site_fract_y
_atom_site_fract_z
_atom_site_U_iso_or_equiv
_atom_site_adp_type
_atom_site_occupancy
_atom_site_symmetry_multiplicity
_atom_site_calc_flag
_atom_site_refinement_flags
Cu1 Cu 1.0000 1.0000 0.0000 0.01273(10) Uani 1 2 d S
O1 O 0.78428(18) 0.88476(13) 0.06782(10) 0.0146(3) Uani 1 1 d .
O2 O 1.02359(18) 1.05922(14) 0.13198(10) 0.0161(3) Uani 1 1 d .
C1 C 0.3980(3) 0.77998(19) 0.14866(14) 0.0147(4) Uani 1 1 d .
C2 C 0.2469(3) 0.6878(2) 0.17502(15) 0.0166(4) Uani 1 1 d .
C3 C 0.2437(3) 0.5729(2) 0.25223(16) 0.0181(4) Uani 1 1 d .
C4 C 0.3893(3) 0.5520(2) 0.30357(15) 0.0177(4) Uani 1 1 d .
C5 C 0.5379(3) 0.6467(2) 0.27771(15) 0.0158(4) Uani 1 1 d .
C6 C 0.5468(2) 0.76217(19) 0.19942(14) 0.0132(4) Uani 1 1 d .
C7 C 0.7119(2) 0.86250(19) 0.16681(14) 0.0130(4) Uani 1 1 d .
C8 C 0.7683(3) 0.9240(2) 0.24651(14) 0.0155(4) Uani 1 1 d .
H8 H 0.7030 0.8997 0.3186 0.019 Uiso 1 1 calc R
C9 C 0.9170(2) 1.01960(19) 0.22316(14) 0.0137(4) Uani 1 1 d .
C10 C 0.9593(3) 1.08657(19) 0.31382(14) 0.0145(4) Uani 1 1 d .
C11 C 1.1252(3) 1.0641(2) 0.34768(14) 0.0154(4) Uani 1 1 d .
C12 C 1.1648(3) 1.1285(2) 0.42918(15) 0.0181(4) Uani 1 1 d .
C13 C 1.0356(3) 1.2188(2) 0.47865(15) 0.0199(4) Uani 1 1 d .
C14 C 0.8689(3) 1.2430(2) 0.44732(15) 0.0198(4) Uani 1 1 d .
C15 C 0.8316(3) 1.1759(2) 0.36680(15) 0.0166(4) Uani 1 1 d .
C16 C 0.2044(3) 0.5798(2) -0.11377(16) 0.0201(4) Uani 1 1 d .
H16A H 0.1096 0.5045 -0.0962 0.030 Uiso 1 1 calc R
H16B H 0.2576 0.5935 -0.1908 0.030 Uiso 1 1 calc R
H16C H 0.1461 0.6669 -0.0922 0.030 Uiso 1 1 calc R
C17 C 0.3581(3) 0.5406(2) -0.05545(14) 0.0151(4) Uani 1 1 d .
C18 C 0.3452(3) 0.4157(2) 0.01453(15) 0.0155(4) Uani 1 1 d .
H18 H 0.2376 0.3573 0.0248 0.019 Uiso 1 1 calc R
C19 C 0.4833(3) 0.37258(19) 0.07015(14) 0.0151(4) Uani 1 1 d .
C20 C 0.4597(3) 0.2361(2) 0.14432(16) 0.0206(4) Uani 1 1 d .
H20A H 0.4308 0.2554 0.2183 0.031 Uiso 1 1 calc R
H20B H 0.5760 0.1828 0.1306 0.031 Uiso 1 1 calc R
H20C H 0.3568 0.1813 0.1323 0.031 Uiso 1 1 calc R
F1 F 0.39483(15) 0.89025(12) 0.07423(9) 0.0193(2) Uani 1 1 d .
F2 F 0.10371(16) 0.70981(12) 0.12622(10) 0.0229(3) Uani 1 1 d .
F3 F 0.09927(17) 0.48172(13) 0.27700(10) 0.0268(3) Uani 1 1 d .
F4 F 0.38693(18) 0.43991(12) 0.37776(10) 0.0254(3) Uani 1 1 d .
F5 F 0.67760(16) 0.62230(12) 0.32879(9) 0.0222(3) Uani 1 1 d .
F6 F 1.25057(16) 0.97315(12) 0.30395(9) 0.0214(3) Uani 1 1 d .
F7 F 1.32284(17) 1.10029(14) 0.46266(9) 0.0264(3) Uani 1 1 d .
F8 F 1.07149(19) 1.28108(14) 0.55779(10) 0.0301(3) Uani 1 1 d .
F9 F 0.74372(19) 1.33045(14) 0.49470(10) 0.0321(3) Uani 1 1 d .
F10 F 0.66726(16) 1.20069(13) 0.33949(9) 0.0232(3) Uani 1 1 d .

loop_
_atom_site_aniso_label
_atom_site_aniso_U_11
_atom_site_aniso_U_22
_atom_site_aniso_U_33
_atom_site_aniso_U_23
_atom_site_aniso_U_13
_atom_site_aniso_U_12
Cu1 0.01315(16) 0.01527(17) 0.00979(16) -0.00281(12) -0.00167(12) -0.00350(12)
O1 0.0149(6) 0.0174(7) 0.0114(6) -0.0031(5) -0.0017(5) -0.0039(5)
O2 0.0166(6) 0.0197(7) 0.0118(6) -0.0035(5) -0.0012(5) -0.0056(5)
C1 0.0174(9) 0.0129(9) 0.0131(9) -0.0031(7) -0.0013(7) 0.0002(7)
C2 0.0137(8) 0.0185(9) 0.0192(10) -0.0069(7) -0.0046(7) 0.0004(7)
C3 0.0148(9) 0.0173(9) 0.0210(10) -0.0061(8) 0.0011(8) -0.0053(7)
C4 0.0239(10) 0.0137(9) 0.0141(9) -0.0018(7) -0.0012(8) -0.0017(7)
C5 0.0177(9) 0.0173(9) 0.0135(9) -0.0045(7) -0.0042(7) -0.0005(7)
C6 0.0140(8) 0.0145(9) 0.0107(8) -0.0052(7) 0.0002(7) -0.0017(7)
C7 0.0127(8) 0.0116(8) 0.0147(9) -0.0015(7) -0.0033(7) 0.0007(7)
C8 0.0165(9) 0.0184(9) 0.0106(9) -0.0028(7) -0.0002(7) -0.0035(7)
C9 0.0136(8) 0.0151(9) 0.0130(9) -0.0037(7) -0.0036(7) 0.0009(7)
C10 0.0170(9) 0.0147(9) 0.0108(8) -0.0002(7) -0.0019(7) -0.0048(7)
C11 0.0161(9) 0.0168(9) 0.0123(9) -0.0019(7) -0.0005(7) -0.0025(7)
C12 0.0172(9) 0.0221(10) 0.0150(9) 0.0015(7) -0.0054(7) -0.0073(7)
C13 0.0284(10) 0.0202(10) 0.0114(9) -0.0047(7) -0.0031(8) -0.0084(8)
C14 0.0248(10) 0.0192(10) 0.0147(9) -0.0057(8) -0.0013(8) 0.0018(8)
C15 0.0172(9) 0.0195(10) 0.0125(9) -0.0009(7) -0.0029(7) -0.0017(7)
C16 0.0180(9) 0.0220(10) 0.0222(10) -0.0027(8) -0.0082(8) -0.0004(8)
C17 0.0139(8) 0.0181(9) 0.0142(9) -0.0065(7) -0.0025(7) 0.0005(7)
C18 0.0140(8) 0.0166(9) 0.0158(9) -0.0058(7) -0.0010(7) -0.0027(7)
C19 0.0173(9) 0.0149(9) 0.0129(9) -0.0048(7) -0.0010(7) -0.0010(7)
C20 0.0217(10) 0.0195(10) 0.0213(10) -0.0004(8) -0.0070(8) -0.0039(8)
F1 0.0197(6) 0.0179(6) 0.0201(6) 0.0018(4) -0.0066(5) -0.0018(4)
F2 0.0148(5) 0.0254(6) 0.0317(7) -0.0067(5) -0.0105(5) -0.0003(5)
F3 0.0207(6) 0.0243(6) 0.0337(7) -0.0021(5) -0.0026(5) -0.0124(5)
F4 0.0341(7) 0.0179(6) 0.0225(6) 0.0042(5) -0.0065(5) -0.0075(5)
F5 0.0254(6) 0.0223(6) 0.0213(6) 0.0019(5) -0.0127(5) -0.0040(5)
F6 0.0188(6) 0.0246(6) 0.0215(6) -0.0069(5) -0.0039(5) 0.0039(5)
F7 0.0208(6) 0.0393(7) 0.0214(6) -0.0026(5) -0.0101(5) -0.0058(5)
F8 0.0413(8) 0.0351(7) 0.0192(6) -0.0126(5) -0.0119(6) -0.0075(6)
F9 0.0388(8) 0.0350(8) 0.0251(7) -0.0177(6) -0.0050(6) 0.0114(6)
F10 0.0190(6) 0.0320(7) 0.0207(6) -0.0077(5) -0.0064(5) 0.0050(5)

loop_
_atom_type_symbol
_atom_type_description
_atom_type_scat_dispersion_real
_atom_type_scat_dispersion_imag
_atom_type_scat_source
C C 0.0033 0.0016 'International Tables Vol C Tables 4.2.6.8 and 6.1.1.4'
H H 0.0000 0.0000 'International Tables Vol C Tables 4.2.6.8 and 6.1.1.4'
O O 0.0106 0.0060 'International Tables Vol C Tables 4.2.6.8 and 6.1.1.4'
F F 0.0171 0.0103 'International Tables Vol C Tables 4.2.6.8 and 6.1.1.4'
Cu Cu 0.3201 1.2651 'International Tables Vol C Tables 4.2.6.8 and 6.1.1.4'

loop_
_geom_angle_atom_site_label_1
_geom_angle_atom_site_label_2
_geom_angle_atom_site_label_3
_geom_angle
_geom_angle_site_symmetry_1
_geom_angle_site_symmetry_3
O1 Cu1 O1 180.00(5) 2_775 .
O1 Cu1 O2 87.16(5) 2_775 .
O1 Cu1 O2 92.84(5) . .
O1 Cu1 O2 92.84(5) 2_775 2_775
O1 Cu1 O2 87.16(5) . 2_775
O2 Cu1 O2 180.000(1) . 2_775
C7 O1 Cu1 126.40(12) . .
C9 O2 Cu1 125.29(12) . .
F1 C1 C2 117.77(16) . .
F1 C1 C6 120.55(16) . .
C2 C1 C6 121.65(17) . .
F2 C2 C1 120.13(17) . .
F2 C2 C3 120.17(16) . .
C1 C2 C3 119.71(17) . .
F3 C3 C4 119.92(18) . .
F3 C3 C2 120.09(17) . .
C4 C3 C2 120.00(17) . .
F4 C4 C3 119.99(17) . .
F4 C4 C5 120.37(18) . .
C3 C4 C5 119.63(18) . .
F5 C5 C4 117.90(17) . .
F5 C5 C6 120.26(16) . .
C4 C5 C6 121.82(17) . .
C1 C6 C5 117.18(16) . .
C1 C6 C7 120.35(16) . .
C5 C6 C7 122.44(16) . .
O1 C7 C8 126.29(17) . .
O1 C7 C6 115.49(15) . .
C8 C7 C6 118.20(16) . .
C9 C8 C7 121.94(17) . .
C9 C8 H8 119.0 . .
C7 C8 H8 119.0 . .
O2 C9 C8 127.09(17) . .
O2 C9 C10 115.06(16) . .
C8 C9 C10 117.85(16) . .
C11 C10 C15 116.78(17) . .
C11 C10 C9 122.55(17) . .
C15 C10 C9 120.66(17) . .
F6 C11 C12 117.77(17) . .
F6 C11 C10 119.99(16) . .
C12 C11 C10 122.20(18) . .
F7 C12 C13 120.02(17) . .
F7 C12 C11 120.64(18) . .
C13 C12 C11 119.30(18) . .
F8 C13 C14 120.01(19) . .
F8 C13 C12 119.96(19) . .
C14 C13 C12 120.03(18) . .
F9 C14 C13 120.27(17) . .
F9 C14 C15 120.20(18) . .
C13 C14 C15 119.53(18) . .
F10 C15 C14 117.81(17) . .
F10 C15 C10 120.05(17) . .
C14 C15 C10 122.14(18) . .
C17 C16 H16A 109.5 . .
C17 C16 H16B 109.5 . .
H16A C16 H16B 109.5 . .
C17 C16 H16C 109.5 . .
H16A C16 H16C 109.5 . .
H16B C16 H16C 109.5 . .
C18 C17 C19 118.54(17) . 2_665
C18 C17 C16 120.13(17) . .
C19 C17 C16 121.34(17) 2_665 .
C17 C18 C19 123.00(17) . .
C17 C18 H18 118.5 . .
C19 C18 H18 118.5 . .
C18 C19 C17 118.47(17) . 2_665
C18 C19 C20 119.97(17) . .
C17 C19 C20 121.57(17) 2_665 .
C19 C20 H20A 109.5 . .
C19 C20 H20B 109.5 . .
H20A C20 H20B 109.5 . .
C19 C20 H20C 109.5 . .
H20A C20 H20C 109.5 . .
H20B C20 H20C 109.5 . .

loop_
_geom_bond_atom_site_label_1
_geom_bond_atom_site_label_2
_geom_bond_distance
_geom_bond_site_symmetry_2
Cu1 O1 1.9148(13) 2_775
Cu1 O1 1.9148(13) .
Cu1 O2 1.9245(14) .
Cu1 O2 1.9245(14) 2_775
O1 C7 1.266(2) .
O2 C9 1.276(2) .
C1 F1 1.338(2) .
C1 C2 1.381(3) .
C1 C6 1.392(3) .
C2 F2 1.342(2) .
C2 C3 1.384(3) .
C3 F3 1.339(2) .
C3 C4 1.378(3) .
C4 F4 1.342(2) .
C4 C5 1.383(3) .
C5 F5 1.340(2) .
C5 C6 1.392(3) .
C6 C7 1.507(2) .
C7 C8 1.402(3) .
C8 C9 1.390(3) .
C8 H8 0.9500 .
C9 C10 1.510(2) .
C10 C11 1.386(3) .
C10 C15 1.389(3) .
C11 F6 1.343(2) .
C11 C12 1.385(3) .
C12 F7 1.336(2) .
C12 C13 1.382(3) .
C13 F8 1.336(2) .
C13 C14 1.377(3) .
C14 F9 1.336(2) .
C14 C15 1.382(3) .
C15 F10 1.338(2) .
C16 C17 1.508(3) .
C16 H16A 0.9800 .
C16 H16B 0.9800 .
C16 H16C 0.9800 .
C17 C18 1.395(3) .
C17 C19 1.405(3) 2_665
C18 C19 1.396(3) .
C18 H18 0.9500 .
C19 C17 1.405(3) 2_665
C19 C20 1.506(3) .
C20 H20A 0.9800 .
C20 H20B 0.9800 .
C20 H20C 0.9800 .

loop_
_geom_torsion_atom_site_label_1
_geom_torsion_atom_site_label_2
_geom_torsion_atom_site_label_3
_geom_torsion_atom_site_label_4
_geom_torsion
_geom_torsion_site_symmetry_1
_geom_torsion_site_symmetry_4
O1 Cu1 O1 C7 167(24) 2_775 .
O2 Cu1 O1 C7 -3.70(15) . .
O2 Cu1 O1 C7 176.30(15) 2_775 .
O1 Cu1 O2 C9 -179.23(15) 2_775 .
O1 Cu1 O2 C9 0.77(15) . .
O2 Cu1 O2 C9 -37(98) 2_775 .
F1 C1 C2 F2 0.3(3) . .
C6 C1 C2 F2 178.47(16) . .
F1 C1 C2 C3 -179.49(16) . .
C6 C1 C2 C3 -1.3(3) . .
F2 C2 C3 F3 1.3(3) . .
C1 C2 C3 F3 -178.89(17) . .
F2 C2 C3 C4 -178.77(17) . .
C1 C2 C3 C4 1.0(3) . .
F3 C3 C4 F4 0.5(3) . .
C2 C3 C4 F4 -179.39(17) . .
F3 C3 C4 C5 -179.92(17) . .
C2 C3 C4 C5 0.2(3) . .
F4 C4 C5 F5 0.1(3) . .
C3 C4 C5 F5 -179.49(17) . .
F4 C4 C5 C6 178.46(17) . .
C3 C4 C5 C6 -1.1(3) . .
F1 C1 C6 C5 178.53(16) . .
C2 C1 C6 C5 0.4(3) . .
F1 C1 C6 C7 -3.5(3) . .
C2 C1 C6 C7 178.39(17) . .
F5 C5 C6 C1 179.16(16) . .
C4 C5 C6 C1 0.8(3) . .
F5 C5 C6 C7 1.2(3) . .
C4 C5 C6 C7 -177.13(17) . .
Cu1 O1 C7 C8 4.0(3) . .
Cu1 O1 C7 C6 -177.51(11) . .
C1 C6 C7 O1 -50.3(2) . .
C5 C6 C7 O1 127.61(19) . .
C1 C6 C7 C8 128.40(19) . .
C5 C6 C7 C8 -53.7(2) . .
O1 C7 C8 C9 -0.3(3) . .
C6 C7 C8 C9 -178.81(17) . .
Cu1 O2 C9 C8 2.2(3) . .
Cu1 O2 C9 C10 -177.25(12) . .
C7 C8 C9 O2 -3.0(3) . .
C7 C8 C9 C10 176.38(17) . .
O2 C9 C10 C11 -65.4(2) . .
C8 C9 C10 C11 115.1(2) . .
O2 C9 C10 C15 114.0(2) . .
C8 C9 C10 C15 -65.5(2) . .
C15 C10 C11 F6 176.43(16) . .
C9 C10 C11 F6 -4.2(3) . .
C15 C10 C11 C12 -1.0(3) . .
C9 C10 C11 C12 178.42(17) . .
F6 C11 C12 F7 -0.1(3) . .
C10 C11 C12 F7 177.38(17) . .
F6 C11 C12 C13 -177.65(16) . .
C10 C11 C12 C13 -0.2(3) . .
F7 C12 C13 F8 2.0(3) . .
C11 C12 C13 F8 179.61(17) . .
F7 C12 C13 C14 -177.09(17) . .
C11 C12 C13 C14 0.5(3) . .
F8 C13 C14 F9 1.0(3) . .
C12 C13 C14 F9 -179.84(17) . .
F8 C13 C14 C15 -178.72(17) . .
C12 C13 C14 C15 0.4(3) . .
F9 C14 C15 F10 -0.6(3) . .
C13 C14 C15 F10 179.17(17) . .
F9 C14 C15 C10 178.58(17) . .
C13 C14 C15 C10 -1.7(3) . .
C11 C10 C15 F10 -178.94(16) . .
C9 C10 C15 F10 1.6(3) . .
C11 C10 C15 C14 1.9(3) . .
C9 C10 C15 C14 -177.50(17) . .
C19 C17 C18 C19 -0.4(3) 2_665 .
C16 C17 C18 C19 179.35(17) . .
C17 C18 C19 C17 0.4(3) . 2_665
C17 C18 C19 C20 -179.93(17) . .
